data_7702768
loop_
_publ_author_name
'Mays, Martin J.'
'Raithby, Paul R.'
'Sarveswaran, Koshala'
'Solan, Gregory A.'

_publ_section_title
;
 Perpendicular to parallel reorientation of a terminal alkyne on a
 mixed-metal triangle; synthesis and structural characterisation
;
_journal_issue 8
_journal_name_full 'Journal of the Chemical Society, Dalton Transactions'
_journal_page_first 1671
_journal_paper_doi 10.1039/b110874n
_journal_year 2002
_chemical_formula_sum 'C31 H21 Fe2 O6 P W'
_chemical_formula_weight 816.00
_space_group_IT_number 2
_space_group_name_Hall '-P 1'
_space_group_name_H-M_alt 'P -1'
_symmetry_cell_setting triclinic
_symmetry_space_group_name_H-M 'P -1'
_atom_sites_solution_hydrogens geom
_atom_sites_solution_primary direct
_atom_sites_solution_secondary difmap
_audit_creation_method SHELXL-97
_cell_angle_alpha 100.34(3)
_cell_angle_beta 111.19(2)
_cell_angle_gamma 75.27(3)
_cell_formula_units_Z 2
_cell_length_a 11.122(3)
_cell_length_b 13.160(4)
_cell_length_c 10.756(2)
_cell_measurement_reflns_used 25
_cell_measurement_temperature 293(2)
_cell_measurement_theta_max 40
_cell_measurement_theta_min 30
_cell_volume 1412.9(7)
_computing_cell_refinement 'standard MSC/Rigaku supplied software'
_computing_data_collection 'standard MSC/Rigaku supplied software'
_computing_data_reduction 'standard MSC/Rigaku supplied software'
_computing_molecular_graphics XP
_computing_structure_refinement 'SHELXL-97 (Sheldrick, 1997)'
_computing_structure_solution 'SHELXS-97 (Sheldrick, 1990)'
_diffrn_ambient_temperature 293(2)
_diffrn_measured_fraction_theta_full 0.824
_diffrn_measured_fraction_theta_max 0.824
_diffrn_measurement_device_type 'Rigaku AFC5R'
_diffrn_measurement_method 'omega/2theta scans'
_diffrn_radiation_monochromator graphite
_diffrn_radiation_source 'fine-focus sealed tube'
_diffrn_radiation_type MoK\a
_diffrn_radiation_wavelength 0.71069
_diffrn_reflns_av_R_equivalents 0.0363
_diffrn_reflns_av_sigmaI/netI 0.0735
_diffrn_reflns_limit_h_max 13
_diffrn_reflns_limit_h_min 0
_diffrn_reflns_limit_k_max 17
_diffrn_reflns_limit_k_min -16
_diffrn_reflns_limit_l_max 13
_diffrn_reflns_limit_l_min -13
_diffrn_reflns_number 5672
_diffrn_reflns_theta_full 27.49
_diffrn_reflns_theta_max 27.49
_diffrn_reflns_theta_min 3.58
_diffrn_standards_decay_% 1.4%
_diffrn_standards_interval_count 200
_diffrn_standards_number 3
_exptl_absorpt_coefficient_mu 5.174
_exptl_absorpt_correction_T_max 1.000
_exptl_absorpt_correction_T_min 0.740
_exptl_absorpt_process_details 'empirical, from psi scans'
_exptl_crystal_density_diffrn 1.918
_exptl_crystal_density_method 'not measured'
_exptl_crystal_description block
_exptl_crystal_F_000 792
_exptl_crystal_size_max 0.20
_exptl_crystal_size_mid 0.15
_exptl_crystal_size_min 0.15
_refine_diff_density_max 2.970
_refine_diff_density_min -1.520
_refine_diff_density_rms 0.186
_refine_ls_extinction_method none
_refine_ls_goodness_of_fit_ref 1.015
_refine_ls_hydrogen_treatment constr
_refine_ls_matrix_type full
_refine_ls_number_parameters 374
_refine_ls_number_reflns 5341
_refine_ls_number_restraints 1
_refine_ls_restrained_S_all 1.015
_refine_ls_R_factor_all 0.0685
_refine_ls_R_factor_gt 0.0430
_refine_ls_shift/su_max 0.127
_refine_ls_shift/su_mean 0.002
_refine_ls_structure_factor_coef Fsqd
_refine_ls_weighting_details 'calc w=1/[\s^2^(Fo^2^)+(0.0701P)^2^+0.0000P] where P=(Fo^2^+2Fc^2^)/3'
_refine_ls_weighting_scheme calc
_refine_ls_wR_factor_gt 0.1097
_refine_ls_wR_factor_ref 0.1205
_reflns_number_gt 4300
_reflns_number_total 5341
_reflns_threshold_expression >2sigma(I)
_cod_data_source_file b110874n.txt
_cod_data_source_block mm9614
_cod_depositor_comments
;
The following automatic conversions were performed:

data item '_symmetry_cell_setting' value 'Triclinic' was changed to
'triclinic' in accordance with the
/home/saulius/struct/COD-crude-data/automatic-downloads/DataCite-retrospective/RSC/depositions/lib/dictionaries/cif_core.dic
dictionary named 'cif_core.dic' version 2.4.2 last updated on
2011-04-26.

Automatic conversion script
Id: cif_fix_values 6909 2019-04-08 15:41:33Z antanas 
;
_cod_original_cell_volume 1412.9(6)
_cod_original_sg_symbol_H-M P-1
_cod_database_code 7702768

loop_
_symmetry_equiv_pos_as_xyz
'x, y, z'
'-x, -y, -z'

loop_
_atom_site_label
_atom_site_type_symbol
_atom_site_fract_x
_atom_site_fract_y
_atom_site_fract_z
_atom_site_U_iso_or_equiv
_atom_site_adp_type
_atom_site_occupancy
_atom_site_symmetry_multiplicity
_atom_site_calc_flag
_atom_site_refinement_flags
W1 W 0.29305(3) 0.17243(2) 0.22458(3) 0.02892(12) Uani 1 1 d .
Fe1 Fe 0.34290(11) 0.36568(8) 0.36342(10) 0.0308(2) Uani 1 1 d .
Fe2 Fe 0.19159(10) 0.27021(8) 0.41062(10) 0.0305(2) Uani 1 1 d .
P1 P 0.10536(19) 0.14643(15) 0.26893(19) 0.0318(4) Uani 1 1 d .
C1 C 0.5080(8) 0.3475(6) 0.3656(8) 0.0370(17) Uani 1 1 d .
O1 O 0.6124(6) 0.3351(6) 0.3623(7) 0.0614(18) Uani 1 1 d .
C2 C 0.2452(8) 0.2172(7) 0.5677(9) 0.0412(18) Uani 1 1 d .
O2 O 0.2854(7) 0.1828(6) 0.6684(6) 0.0605(18) Uani 1 1 d .
C3 C 0.3029(9) 0.5045(7) 0.3465(9) 0.045(2) Uani 1 1 d .
O3 O 0.2730(9) 0.5915(5) 0.3284(8) 0.078(2) Uani 1 1 d .
C4 C 0.0527(9) 0.3519(6) 0.4465(7) 0.0382(18) Uani 1 1 d .
O4 O -0.0413(6) 0.3961(5) 0.4680(7) 0.0532(16) Uani 1 1 d .
C5 C 0.4062(8) 0.1682(6) 0.4140(8) 0.0383(18) Uani 1 1 d .
O5 O 0.4903(6) 0.1393(5) 0.5116(6) 0.0534(16) Uani 1 1 d .
C6 C 0.3710(9) 0.3790(8) 0.5409(9) 0.050(2) Uani 1 1 d .
O6 O 0.4100(8) 0.3976(7) 0.6563(6) 0.078(2) Uani 1 1 d .
C7 C 0.2944(11) 0.1007(8) 0.0073(9) 0.057(3) Uani 1 1 d .
H7 H 0.2317 0.1311 -0.0677 0.058(6) Uiso 1 1 calc R
C8 C 0.2820(10) 0.0203(7) 0.0690(10) 0.053(2) Uani 1 1 d .
H8 H 0.2111 -0.0131 0.0413 0.058(6) Uiso 1 1 calc R
C9 C 0.3983(10) -0.0004(7) 0.1817(10) 0.053(2) Uani 1 1 d .
H9 H 0.4163 -0.0488 0.2425 0.058(6) Uiso 1 1 calc R
C10 C 0.4794(11) 0.0639(9) 0.1846(11) 0.065(3) Uani 1 1 d .
H10 H 0.5627 0.0653 0.2473 0.058(6) Uiso 1 1 calc R
C11 C 0.4163(11) 0.1271(8) 0.0776(11) 0.061(3) Uani 1 1 d .
H11 H 0.4500 0.1776 0.0574 0.058(6) Uiso 1 1 calc R
C12 C -0.0571(7) 0.1883(6) 0.1456(8) 0.0334(16) Uani 1 1 d .
C13 C -0.0705(8) 0.1840(7) 0.0098(8) 0.0417(19) Uani 1 1 d .
H13 H 0.0026 0.1547 -0.0172 0.058(6) Uiso 1 1 calc R
C14 C -0.1891(10) 0.2221(8) -0.0842(9) 0.054(2) Uani 1 1 d .
H14 H -0.1947 0.2199 -0.1730 0.058(6) Uiso 1 1 calc R
C15 C -0.3013(10) 0.2641(8) -0.0464(10) 0.058(3) Uani 1 1 d .
H15 H -0.3818 0.2905 -0.1090 0.058(6) Uiso 1 1 calc R
C16 C -0.2897(9) 0.2652(8) 0.0847(10) 0.056(2) Uani 1 1 d .
H16 H -0.3643 0.2903 0.1100 0.058(6) Uiso 1 1 calc R
C17 C -0.1696(9) 0.2301(7) 0.1814(9) 0.048(2) Uani 1 1 d .
H17 H -0.1644 0.2345 0.2704 0.058(6) Uiso 1 1 calc R
C18 C 0.0982(8) 0.0265(6) 0.3249(8) 0.0351(17) Uani 1 1 d .
C19 C -0.0166(9) -0.0119(7) 0.2868(9) 0.047(2) Uani 1 1 d .
H19 H -0.0944 0.0238 0.2291 0.058(6) Uiso 1 1 calc R
C20 C -0.0155(10) -0.1032(8) 0.3346(10) 0.057(3) Uani 1 1 d .
H20 H -0.0932 -0.1278 0.3089 0.058(6) Uiso 1 1 calc R
C21 C 0.0986(11) -0.1584(8) 0.4194(10) 0.058(3) Uani 1 1 d .
H21 H 0.0976 -0.2195 0.4508 0.058(6) Uiso 1 1 calc R
C22 C 0.2139(10) -0.1228(8) 0.4575(10) 0.055(2) Uani 1 1 d .
H22 H 0.2915 -0.1606 0.5130 0.058(6) Uiso 1 1 calc R
C23 C 0.2143(9) -0.0289(7) 0.4123(10) 0.047(2) Uani 1 1 d .
H23 H 0.2916 -0.0035 0.4404 0.058(6) Uiso 1 1 calc R
C24 C 0.1655(8) 0.3389(6) 0.2433(7) 0.0315(15) Uani 1 1 d D
H24 H 0.075(4) 0.386(6) 0.213(9) 0.058(6) Uiso 1 1 d D
C25 C 0.2542(7) 0.3232(6) 0.1720(7) 0.0303(15) Uani 1 1 d .
C26 C 0.2298(7) 0.3693(6) 0.0450(7) 0.0318(16) Uani 1 1 d .
C27 C 0.3286(9) 0.4069(7) 0.0282(8) 0.045(2) Uani 1 1 d .
H27 H 0.4094 0.4045 0.0965 0.058(6) Uiso 1 1 calc R
C28 C 0.3075(10) 0.4480(8) -0.0896(9) 0.057(2) Uani 1 1 d .
H28 H 0.3733 0.4748 -0.0989 0.058(6) Uiso 1 1 calc R
C29 C 0.1895(10) 0.4495(7) -0.1931(9) 0.056(2) Uani 1 1 d .
H29 H 0.1761 0.4759 -0.2728 0.058(6) Uiso 1 1 calc R
C30 C 0.0916(9) 0.4116(8) -0.1775(8) 0.053(2) Uani 1 1 d .
H30 H 0.0118 0.4125 -0.2471 0.058(6) Uiso 1 1 calc R
C31 C 0.1111(9) 0.3719(7) -0.0589(8) 0.045(2) Uani 1 1 d .
H31 H 0.0442 0.3470 -0.0492 0.058(6) Uiso 1 1 calc R

loop_
_atom_site_aniso_label
_atom_site_aniso_U_11
_atom_site_aniso_U_22
_atom_site_aniso_U_33
_atom_site_aniso_U_23
_atom_site_aniso_U_13
_atom_site_aniso_U_12
W1 0.02674(18) 0.02844(16) 0.03196(17) 0.00227(11) 0.00889(12) -0.00805(11)
Fe1 0.0333(6) 0.0319(5) 0.0291(5) 0.0017(4) 0.0086(4) -0.0137(4)
Fe2 0.0317(6) 0.0325(5) 0.0295(5) 0.0041(4) 0.0098(4) -0.0102(4)
P1 0.0294(10) 0.0320(9) 0.0336(9) 0.0056(8) 0.0074(8) -0.0085(8)
C1 0.038(5) 0.041(4) 0.034(4) 0.002(3) 0.009(3) -0.016(4)
O1 0.039(4) 0.081(5) 0.071(5) 0.011(4) 0.021(3) -0.016(3)
C2 0.039(5) 0.042(4) 0.048(5) 0.008(4) 0.018(4) -0.010(4)
O2 0.059(4) 0.083(5) 0.044(4) 0.031(3) 0.011(3) -0.014(4)
C3 0.047(5) 0.040(5) 0.043(5) 0.002(4) 0.004(4) -0.018(4)
O3 0.099(6) 0.038(4) 0.087(6) 0.014(4) 0.013(5) -0.017(4)
C4 0.046(5) 0.038(4) 0.031(4) 0.009(3) 0.009(4) -0.012(4)
O4 0.050(4) 0.052(4) 0.061(4) 0.006(3) 0.028(3) -0.001(3)
C5 0.034(4) 0.035(4) 0.048(5) 0.013(3) 0.013(4) -0.005(3)
O5 0.039(3) 0.064(4) 0.045(3) 0.019(3) -0.001(3) -0.003(3)
C6 0.054(6) 0.055(5) 0.049(5) 0.004(4) 0.021(4) -0.022(4)
O6 0.095(6) 0.128(7) 0.031(3) -0.012(4) 0.025(4) -0.066(5)
C7 0.081(7) 0.051(5) 0.035(4) -0.002(4) 0.024(5) -0.005(5)
C8 0.067(6) 0.038(5) 0.061(6) -0.010(4) 0.030(5) -0.020(4)
C9 0.058(6) 0.039(5) 0.053(5) 0.003(4) 0.019(5) 0.003(4)
C10 0.049(6) 0.069(7) 0.065(6) -0.015(5) 0.024(5) 0.000(5)
C11 0.070(7) 0.059(6) 0.080(7) -0.024(5) 0.055(6) -0.033(5)
C12 0.034(4) 0.029(4) 0.041(4) -0.002(3) 0.015(3) -0.014(3)
C13 0.040(5) 0.044(4) 0.043(4) 0.002(4) 0.013(4) -0.015(4)
C14 0.052(6) 0.064(6) 0.039(5) 0.018(4) 0.002(4) -0.010(5)
C15 0.045(5) 0.049(5) 0.060(6) 0.009(4) -0.004(5) -0.006(4)
C16 0.037(5) 0.060(6) 0.058(6) 0.002(5) 0.009(4) -0.002(4)
C17 0.044(5) 0.051(5) 0.041(4) 0.006(4) 0.011(4) 0.004(4)
C18 0.046(5) 0.029(4) 0.038(4) 0.000(3) 0.024(4) -0.009(3)
C19 0.044(5) 0.054(5) 0.047(5) 0.007(4) 0.012(4) -0.018(4)
C20 0.057(6) 0.068(6) 0.060(6) 0.008(5) 0.017(5) -0.038(5)
C21 0.083(8) 0.046(5) 0.057(6) 0.008(4) 0.029(5) -0.025(5)
C22 0.053(6) 0.050(5) 0.066(6) 0.016(5) 0.021(5) -0.011(4)
C23 0.041(5) 0.039(4) 0.064(6) 0.015(4) 0.014(4) -0.012(4)
C24 0.029(4) 0.031(4) 0.034(4) 0.006(3) 0.005(3) -0.011(3)
C25 0.031(4) 0.030(4) 0.030(3) 0.004(3) 0.008(3) -0.010(3)
C26 0.037(4) 0.034(4) 0.028(3) 0.007(3) 0.010(3) -0.011(3)
C27 0.047(5) 0.060(5) 0.029(4) 0.014(4) 0.008(4) -0.012(4)
C28 0.065(6) 0.069(6) 0.048(5) 0.017(5) 0.023(5) -0.019(5)
C29 0.076(7) 0.057(6) 0.041(5) 0.024(4) 0.025(5) -0.004(5)
C30 0.045(5) 0.066(6) 0.033(4) 0.009(4) 0.002(4) 0.003(4)
C31 0.043(5) 0.054(5) 0.039(4) 0.006(4) 0.010(4) -0.015(4)

loop_
_atom_type_symbol
_atom_type_description
_atom_type_scat_dispersion_real
_atom_type_scat_dispersion_imag
_atom_type_scat_source
C C 0.0033 0.0016 'International Tables Vol C Tables 4.2.6.8 and 6.1.1.4'
H H 0.0000 0.0000 'International Tables Vol C Tables 4.2.6.8 and 6.1.1.4'
Fe Fe 0.3463 0.8444 'International Tables Vol C Tables 4.2.6.8 and 6.1.1.4'
O O 0.0106 0.0060 'International Tables Vol C Tables 4.2.6.8 and 6.1.1.4'
W W -0.8490 6.8722 'International Tables Vol C Tables 4.2.6.8 and 6.1.1.4'
P P 0.1023 0.0942 'International Tables Vol C Tables 4.2.6.8 and 6.1.1.4'

loop_
_geom_angle_atom_site_label_1
_geom_angle_atom_site_label_2
_geom_angle_atom_site_label_3
_geom_angle
C5 W1 C25 109.0(3)
C5 W1 C24 97.9(3)
C25 W1 C24 37.2(3)
C5 W1 C9 88.9(3)
C25 W1 C9 142.8(3)
C24 W1 C9 172.5(3)
C5 W1 C10 83.6(4)
C25 W1 C10 113.6(4)
C24 W1 C10 149.5(4)
C9 W1 C10 34.3(4)
C5 W1 C11 112.3(4)
C25 W1 C11 85.1(3)
C24 W1 C11 121.7(3)
C9 W1 C11 57.8(4)
C10 W1 C11 34.9(4)
C5 W1 C7 141.0(4)
C25 W1 C7 90.9(3)
C24 W1 C7 116.8(3)
C9 W1 C7 58.0(3)
C10 W1 C7 57.5(4)
C11 W1 C7 34.3(4)
C5 W1 C8 122.7(3)
C25 W1 C8 123.8(3)
C24 W1 C8 137.4(3)
C9 W1 C8 35.3(3)
C10 W1 C8 57.5(4)
C11 W1 C8 57.4(3)
C7 W1 C8 34.5(3)
C5 W1 P1 93.2(2)
C25 W1 P1 109.0(2)
C24 W1 P1 74.52(19)
C9 W1 P1 101.9(3)
C10 W1 P1 135.9(3)
C11 W1 P1 145.5(2)
C7 W1 P1 112.1(3)
C8 W1 P1 89.6(3)
C5 W1 Fe2 61.4(2)
C25 W1 Fe2 82.6(2)
C24 W1 Fe2 48.65(19)
C9 W1 Fe2 134.0(3)
C10 W1 Fe2 144.9(3)
C11 W1 Fe2 162.9(2)
C7 W1 Fe2 157.1(3)
C8 W1 Fe2 139.7(2)
P1 W1 Fe2 50.94(6)
C5 W1 Fe1 64.1(2)
C25 W1 Fe1 45.3(2)
C24 W1 Fe1 45.25(18)
C9 W1 Fe1 142.0(3)
C10 W1 Fe1 112.1(3)
C11 W1 Fe1 106.4(2)
C7 W1 Fe1 130.0(2)
C8 W1 Fe1 163.4(2)
P1 W1 Fe1 105.57(6)
Fe2 W1 Fe1 56.53(4)
C1 Fe1 C3 94.8(4)
C1 Fe1 C6 99.8(4)
C3 Fe1 C6 95.9(4)
C1 Fe1 C25 100.4(3)
C3 Fe1 C25 95.5(3)
C6 Fe1 C25 155.7(4)
C1 Fe1 C24 141.3(3)
C3 Fe1 C24 95.3(3)
C6 Fe1 C24 116.1(4)
C25 Fe1 C24 41.4(3)
C1 Fe1 Fe2 141.0(3)
C3 Fe1 Fe2 123.1(3)
C6 Fe1 Fe2 70.2(3)
C25 Fe1 Fe2 85.6(2)
C24 Fe1 Fe2 51.6(2)
C1 Fe1 W1 97.6(3)
C3 Fe1 W1 142.6(3)
C6 Fe1 W1 116.3(3)
C25 Fe1 W1 47.5(2)
C24 Fe1 W1 54.7(2)
Fe2 Fe1 W1 58.62(4)
C4 Fe2 C2 90.0(4)
C4 Fe2 C24 96.1(3)
C2 Fe2 C24 168.8(3)
C4 Fe2 P1 101.8(3)
C2 Fe2 P1 102.9(3)
C24 Fe2 P1 85.1(2)
C4 Fe2 C5 167.2(3)
C2 Fe2 C5 80.1(3)
C24 Fe2 C5 92.4(3)
P1 Fe2 C5 88.3(2)
C4 Fe2 Fe1 115.9(3)
C2 Fe2 Fe1 118.8(3)
C24 Fe2 Fe1 50.0(2)
P1 Fe2 Fe1 121.78(7)
C5 Fe2 Fe1 63.31(18)
C4 Fe2 W1 146.7(2)
C2 Fe2 W1 119.7(3)
C24 Fe2 W1 57.5(2)
P1 Fe2 W1 59.54(6)
C5 Fe2 W1 45.8(2)
Fe1 Fe2 W1 64.85(4)
C18 P1 C12 105.6(4)
C18 P1 Fe2 121.3(3)
C12 P1 Fe2 116.5(2)
C18 P1 W1 124.3(3)
C12 P1 W1 116.8(2)
Fe2 P1 W1 69.52(7)
O1 C1 Fe1 177.7(7)
O2 C2 Fe2 176.8(8)
O3 C3 Fe1 176.1(8)
O4 C4 Fe2 173.5(7)
O5 C5 W1 161.0(7)
O5 C5 Fe2 123.7(6)
W1 C5 Fe2 72.8(3)
O6 C6 Fe1 165.6(8)
C11 C7 C8 108.4(9)
C11 C7 W1 72.6(5)
C8 C7 W1 72.9(5)
C7 C8 C9 107.2(9)
C7 C8 W1 72.6(5)
C9 C8 W1 70.9(5)
C10 C9 C8 107.8(9)
C10 C9 W1 73.1(5)
C8 C9 W1 73.8(5)
C9 C10 C11 109.0(9)
C9 C10 W1 72.6(5)
C11 C10 W1 73.5(6)
C7 C11 C10 107.6(9)
C7 C11 W1 73.1(5)
C10 C11 W1 71.7(6)
C17 C12 C13 117.4(7)
C17 C12 P1 122.5(6)
C13 C12 P1 120.0(6)
C14 C13 C12 121.6(8)
C13 C14 C15 120.2(9)
C16 C15 C14 118.3(9)
C15 C16 C17 122.0(9)
C12 C17 C16 120.3(9)
C19 C18 C23 118.7(7)
C19 C18 P1 123.1(7)
C23 C18 P1 118.1(6)
C20 C19 C18 120.2(9)
C21 C20 C19 121.3(9)
C22 C21 C20 119.7(9)
C21 C22 C23 119.9(9)
C18 C23 C22 120.2(8)
C25 C24 Fe1 68.3(4)
C25 C24 Fe2 127.6(6)
Fe1 C24 Fe2 78.4(3)
C25 C24 W1 61.8(4)
Fe1 C24 W1 80.1(3)
Fe2 C24 W1 73.8(2)
C24 C25 C26 126.7(7)
C24 C25 Fe1 70.3(4)
C26 C25 Fe1 132.9(5)
C24 C25 W1 81.1(4)
C26 C25 W1 134.6(5)
Fe1 C25 W1 87.2(3)
C31 C26 C27 118.8(7)
C31 C26 C25 120.9(7)
C27 C26 C25 120.2(7)
C28 C27 C26 120.5(8)
C29 C28 C27 120.3(9)
C28 C29 C30 119.5(8)
C29 C30 C31 120.5(8)
C30 C31 C26 120.3(8)

loop_
_geom_bond_atom_site_label_1
_geom_bond_atom_site_label_2
_geom_bond_distance
W1 C5 1.972(8)
W1 C25 2.058(7)
W1 C24 2.307(8)
W1 C9 2.327(9)
W1 C10 2.332(10)
W1 C11 2.355(9)
W1 C7 2.362(8)
W1 C8 2.366(9)
W1 P1 2.417(2)
W1 Fe2 2.6273(13)
W1 Fe1 2.7858(14)
Fe1 C1 1.782(8)
Fe1 C3 1.793(9)
Fe1 C6 1.803(9)
Fe1 C25 1.981(7)
Fe1 C24 2.008(7)
Fe1 Fe2 2.5671(16)
Fe2 C4 1.769(9)
Fe2 C2 1.783(9)
Fe2 C24 2.053(7)
Fe2 P1 2.178(2)
Fe2 C5 2.413(8)
P1 C18 1.816(8)
P1 C12 1.830(8)
C1 O1 1.143(10)
C2 O2 1.141(10)
C3 O3 1.140(10)
C4 O4 1.141(10)
C5 O5 1.172(9)
C6 O6 1.159(11)
C7 C11 1.392(14)
C7 C8 1.403(13)
C8 C9 1.422(14)
C9 C10 1.374(15)
C10 C11 1.404(16)
C12 C17 1.392(11)
C12 C13 1.406(11)
C13 C14 1.376(12)
C14 C15 1.402(14)
C15 C16 1.366(14)
C16 C17 1.391(12)
C18 C19 1.389(11)
C18 C23 1.404(12)
C19 C20 1.384(13)
C20 C21 1.380(14)
C21 C22 1.374(13)
C22 C23 1.408(12)
C24 C25 1.410(10)
C25 C26 1.501(10)
C26 C31 1.385(11)
C26 C27 1.393(11)
C27 C28 1.385(12)
C28 C29 1.379(13)
C29 C30 1.380(14)
C30 C31 1.388(12)
